data_1514735
loop_
_publ_author_name
'Hill, Michael S.'
'Liptrot, David J.'
'MacDougall, Dugald J.'
'Mahon, Mary F.'
'Robinson, Thomas P.'

_publ_section_title
;
 Hetero-dehydrocoupling of silanes and amines by heavier alkaline earth
 catalysis
;
_journal_issue 11
_journal_name_full 'Chemical Science'
_journal_page_first 4212
_journal_paper_doi 10.1039/c3sc51797g
_journal_volume 4
_journal_year 2013
_chemical_formula_sum 'C49 H72 Ca N2 O3 Si'
_chemical_formula_weight 805.26
_chemical_name_systematic
;
 ?
;
_space_group_IT_number 14
_symmetry_cell_setting monoclinic
_symmetry_space_group_name_Hall '-P 2yn'
_symmetry_space_group_name_H-M 'P 1 21/n 1'
_atom_sites_solution_hydrogens geom
_atom_sites_solution_primary direct
_atom_sites_solution_secondary difmap
_audit_creation_method SHELXL-97
_cell_angle_alpha 90.00
_cell_angle_beta 98.249(2)
_cell_angle_gamma 90.00
_cell_formula_units_Z 4
_cell_length_a 10.2642(2)
_cell_length_b 22.7621(6)
_cell_length_c 20.7835(5)
_cell_measurement_reflns_used 58116
_cell_measurement_temperature 150(2)
_cell_measurement_theta_max 25.028
_cell_measurement_theta_min 2.910
_cell_volume 4805.5(2)
_computing_cell_refinement 'HKL Scalepack (Otwinowski & Minor 1997)'
_computing_data_collection 'Collect (Bruker AXS BV 1997-2004)'
_computing_data_reduction 'Denzo & Scalepack (Otwinowski, Minor 1997)'
_computing_molecular_graphics 'ORTEX (P.McArdle 1995)'
_computing_publication_material 'SHELXL-97/2 (Sheldrick 1997)'
_computing_structure_refinement 'SHELXL-97/2 (Sheldrick 1997)'
_computing_structure_solution 'SHELXS-97 (Sheldrick 1990)'
_diffrn_ambient_temperature 150(2)
_diffrn_measured_fraction_theta_full 0.989
_diffrn_measured_fraction_theta_max 0.989
_diffrn_measurement_device_type '95mm CCD camera on \k-goniostat'
_diffrn_measurement_method CCD
_diffrn_radiation_monochromator 'horizonally mounted graphite crystal'
_diffrn_radiation_source 'fine-focus sealed tube'
_diffrn_radiation_type MoK\a
_diffrn_radiation_wavelength 0.71073
_diffrn_reflns_av_R_equivalents 0.1702
_diffrn_reflns_av_sigmaI/netI 0.0747
_diffrn_reflns_limit_h_max 12
_diffrn_reflns_limit_h_min -12
_diffrn_reflns_limit_k_max 27
_diffrn_reflns_limit_k_min -27
_diffrn_reflns_limit_l_max 24
_diffrn_reflns_limit_l_min -24
_diffrn_reflns_number 64099
_diffrn_reflns_theta_full 25.03
_diffrn_reflns_theta_max 25.03
_diffrn_reflns_theta_min 5.04
_exptl_absorpt_coefficient_mu 0.195
_exptl_absorpt_correction_T_max 0.986
_exptl_absorpt_correction_T_min 0.792
_exptl_absorpt_correction_type multi-scan
_exptl_absorpt_process_details
;
multi-scan from symmetry-related measurements
 Sortav (Blessing 1995)
;
_exptl_crystal_density_diffrn 1.113
_exptl_crystal_density_method 'not measured'
_exptl_crystal_description tabloid
_exptl_crystal_F_000 1752
_exptl_crystal_size_max 0.35
_exptl_crystal_size_mid 0.20
_exptl_crystal_size_min 0.10
_refine_diff_density_max 0.590
_refine_diff_density_min -0.330
_refine_diff_density_rms 0.065
_refine_ls_extinction_method none
_refine_ls_goodness_of_fit_ref 1.078
_refine_ls_hydrogen_treatment mixed
_refine_ls_matrix_type full
_refine_ls_number_parameters 572
_refine_ls_number_reflns 8386
_refine_ls_number_restraints 106
_refine_ls_restrained_S_all 1.089
_refine_ls_R_factor_all 0.1379
_refine_ls_R_factor_gt 0.0756
_refine_ls_shift/su_max 0.000
_refine_ls_shift/su_mean 0.000
_refine_ls_structure_factor_coef Fsqd
_refine_ls_weighting_details 'calc w=1/[\s^2^(Fo^2^)+(0.1038P)^2^+4.6263P] where P=(Fo^2^+2Fc^2^)/3'
_refine_ls_weighting_scheme calc
_refine_ls_wR_factor_gt 0.1990
_refine_ls_wR_factor_ref 0.2270
_reflns_number_gt 5005
_reflns_number_total 8386
_reflns_threshold_expression >2sigma(I)
_cod_data_source_file c3sc51797g.txt
_cod_data_source_block h10msh02
_cod_depositor_comments
;
The following automatic conversions were performed:

'_symmetry_cell_setting' value 'Monoclinic' changed to 'monoclinic'
according to
/usr/data/users/saulius/automatic-downloads/retrospective/RSC/lib/dictionaries/cif_core.dic
dictionary named 'cif_core.dic' version 2.4.2 from 2011-04-26.

Automatic conversion script
Id: cif_fix_values 2281 2013-09-26 08:29:07Z andrius 
;
_cod_original_sg_symbol_H-M P21/n
_cod_database_code 1514735

loop_
_symmetry_equiv_pos_as_xyz
'x, y, z'
'-x+1/2, y+1/2, -z+1/2'
'-x, -y, -z'
'x-1/2, -y-1/2, z-1/2'

loop_
_atom_site_label
_atom_site_type_symbol
_atom_site_fract_x
_atom_site_fract_y
_atom_site_fract_z
_atom_site_U_iso_or_equiv
_atom_site_adp_type
_atom_site_occupancy
_atom_site_symmetry_multiplicity
_atom_site_calc_flag
_atom_site_refinement_flags
_atom_site_disorder_assembly
_atom_site_disorder_group
Ca1 Ca 0.97780(8) 0.23679(4) 0.46772(4) 0.0355(2) Uani 1 1 d . B .
Si1 Si 0.71624(10) 0.23135(5) 0.38584(5) 0.0317(3) Uani 1 1 d . B .
O1 O 1.1411(3) 0.17404(15) 0.44020(17) 0.0546(9) Uani 1 1 d . . .
O2 O 1.0568(3) 0.20800(15) 0.57623(15) 0.0566(9) Uani 1 1 d . B .
O3 O 1.0818(4) 0.32841(16) 0.4986(2) 0.0726(12) Uani 1 1 d D . .
N1 N 0.7800(3) 0.18951(15) 0.45044(16) 0.0345(8) Uani 1 1 d . . .
N2 N 0.8423(3) 0.27775(14) 0.37877(17) 0.0379(8) Uani 1 1 d . . .
C1 C 0.7042(4) 0.16224(17) 0.49246(18) 0.0325(9) Uani 1 1 d . C .
C2 C 0.6870(4) 0.10002(18) 0.4915(2) 0.0365(9) Uani 1 1 d . . .
C3 C 0.7420(4) 0.06322(19) 0.4411(2) 0.0439(11) Uani 1 1 d . C .
H3 H 0.7966 0.0897 0.4174 0.053 Uiso 1 1 calc R . .
C4 C 0.8305(8) 0.0156(4) 0.4719(4) 0.107(3) Uani 1 1 d . . .
H4A H 0.8949 0.0325 0.5063 0.161 Uiso 1 1 calc R C .
H4B H 0.8768 -0.0026 0.4389 0.161 Uiso 1 1 calc R . .
H4C H 0.7779 -0.0141 0.4905 0.161 Uiso 1 1 calc R . .
C5 C 0.6342(6) 0.0384(3) 0.3917(3) 0.0664(15) Uani 1 1 d . . .
H5A H 0.6733 0.0153 0.3596 0.100 Uiso 1 1 calc R C .
H5B H 0.5824 0.0707 0.3697 0.100 Uiso 1 1 calc R . .
H5C H 0.5769 0.0133 0.4136 0.100 Uiso 1 1 calc R . .
C6 C 0.6180(5) 0.0741(2) 0.5363(2) 0.0495(12) Uani 1 1 d . C .
H6 H 0.6104 0.0325 0.5367 0.059 Uiso 1 1 calc R . .
C7 C 0.5588(5) 0.1068(2) 0.5811(2) 0.0512(12) Uani 1 1 d . . .
H7 H 0.5084 0.0882 0.6102 0.061 Uiso 1 1 calc R C .
C8 C 0.5758(5) 0.1667(2) 0.5817(2) 0.0480(11) Uani 1 1 d . C .
H8 H 0.5371 0.1894 0.6123 0.058 Uiso 1 1 calc R . .
C9 C 0.6471(4) 0.19517(19) 0.5396(2) 0.0398(10) Uani 1 1 d . . .
C10 C 0.6649(4) 0.2615(2) 0.5448(2) 0.0445(10) Uani 1 1 d . C .
H10 H 0.7097 0.2741 0.5074 0.053 Uiso 1 1 calc R . .
C11 C 0.5348(5) 0.2938(2) 0.5386(3) 0.0662(15) Uani 1 1 d . . .
H11A H 0.4811 0.2832 0.4974 0.099 Uiso 1 1 calc R C .
H11B H 0.5509 0.3362 0.5397 0.099 Uiso 1 1 calc R . .
H11C H 0.4882 0.2828 0.5748 0.099 Uiso 1 1 calc R . .
C12 C 0.7536(5) 0.2794(2) 0.6067(3) 0.0586(13) Uani 1 1 d . . .
H12A H 0.7097 0.2706 0.6444 0.088 Uiso 1 1 calc R C .
H12B H 0.7719 0.3216 0.6054 0.088 Uiso 1 1 calc R . .
H12C H 0.8365 0.2575 0.6101 0.088 Uiso 1 1 calc R . .
C13 C 0.8584(4) 0.32733(17) 0.3420(2) 0.0358(9) Uani 1 1 d . C .
C14 C 0.9631(4) 0.3299(2) 0.3037(2) 0.0437(10) Uani 1 1 d . . .
C15 C 1.0513(5) 0.2767(2) 0.2993(3) 0.0587(13) Uani 1 1 d . C .
H15 H 1.0569 0.2538 0.3407 0.070 Uiso 1 1 calc R . .
C16 C 1.1905(7) 0.2929(4) 0.2874(5) 0.127(3) Uani 1 1 d . . .
H16A H 1.1867 0.3111 0.2445 0.190 Uiso 1 1 calc R C .
H16B H 1.2447 0.2574 0.2893 0.190 Uiso 1 1 calc R . .
H16C H 1.2292 0.3206 0.3209 0.190 Uiso 1 1 calc R . .
C17 C 0.9937(8) 0.2377(3) 0.2431(3) 0.088(2) Uani 1 1 d . . .
H17A H 0.9072 0.2233 0.2506 0.132 Uiso 1 1 calc R C .
H17B H 1.0525 0.2043 0.2397 0.132 Uiso 1 1 calc R . .
H17C H 0.9842 0.2603 0.2025 0.132 Uiso 1 1 calc R . .
C18 C 0.9827(5) 0.3798(2) 0.2683(2) 0.0559(13) Uani 1 1 d . C .
H18 H 1.0524 0.3803 0.2428 0.067 Uiso 1 1 calc R . .
C19 C 0.9040(6) 0.4286(2) 0.2690(3) 0.0622(15) Uani 1 1 d . . .
H19 H 0.9184 0.4622 0.2438 0.075 Uiso 1 1 calc R C .
C20 C 0.8042(5) 0.4280(2) 0.3067(3) 0.0543(13) Uani 1 1 d . C .
H20 H 0.7499 0.4618 0.3073 0.065 Uiso 1 1 calc R . .
C21 C 0.7806(4) 0.37936(18) 0.3440(2) 0.0407(10) Uani 1 1 d . . .
C22 C 0.6711(5) 0.3822(2) 0.3860(2) 0.0500(12) Uani 1 1 d . C .
H22 H 0.6842 0.3490 0.4179 0.060 Uiso 1 1 calc R . .
C23 C 0.5358(5) 0.3746(3) 0.3451(3) 0.0687(16) Uani 1 1 d . . .
H23A H 0.5211 0.4064 0.3131 0.103 Uiso 1 1 calc R C .
H23B H 0.4674 0.3759 0.3735 0.103 Uiso 1 1 calc R . .
H23C H 0.5322 0.3367 0.3226 0.103 Uiso 1 1 calc R . .
C24 C 0.6704(7) 0.4398(3) 0.4246(3) 0.0814(19) Uani 1 1 d . . .
H24A H 0.7541 0.4439 0.4536 0.122 Uiso 1 1 calc R C .
H24B H 0.5977 0.4392 0.4504 0.122 Uiso 1 1 calc R . .
H24C H 0.6591 0.4731 0.3944 0.122 Uiso 1 1 calc R . .
C25 C 0.6558(4) 0.18465(18) 0.3110(2) 0.0380(10) Uani 1 1 d . . .
C26 C 0.7313(5) 0.1443(2) 0.2839(2) 0.0566(13) Uani 1 1 d . C .
H26 H 0.8227 0.1421 0.2997 0.068 Uiso 1 1 calc R . .
C27 C 0.6787(6) 0.1062(3) 0.2338(3) 0.0675(15) Uani 1 1 d . . .
H27 H 0.7344 0.0791 0.2160 0.081 Uiso 1 1 calc R C .
C28 C 0.5484(6) 0.1080(3) 0.2107(3) 0.0654(15) Uani 1 1 d . C .
H28 H 0.5122 0.0819 0.1772 0.078 Uiso 1 1 calc R . .
C29 C 0.4688(6) 0.1477(3) 0.2361(2) 0.0614(14) Uani 1 1 d . . .
H29 H 0.3776 0.1497 0.2198 0.074 Uiso 1 1 calc R C .
C30 C 0.5230(4) 0.1853(2) 0.2860(2) 0.0458(11) Uani 1 1 d . C .
H30 H 0.4669 0.2123 0.3035 0.055 Uiso 1 1 calc R . .
C31 C 1.1241(5) 0.1284(2) 0.3920(3) 0.0534(12) Uani 1 1 d . . .
H31A H 1.0656 0.1418 0.3526 0.064 Uiso 1 1 calc R . .
H31B H 1.0855 0.0929 0.4092 0.064 Uiso 1 1 calc R . .
C32 C 1.2606(6) 0.1158(3) 0.3764(4) 0.092(2) Uani 1 1 d . . .
H32A H 1.2765 0.0729 0.3757 0.111 Uiso 1 1 calc R . .
H32B H 1.2719 0.1324 0.3336 0.111 Uiso 1 1 calc R . .
C33 C 1.3500(6) 0.1434(4) 0.4276(4) 0.099(2) Uani 1 1 d . . .
H33A H 1.4042 0.1131 0.4531 0.119 Uiso 1 1 calc R . .
H33B H 1.4096 0.1704 0.4086 0.119 Uiso 1 1 calc R . .
C34 C 1.2765(5) 0.1749(4) 0.4685(4) 0.103(3) Uani 1 1 d . . .
H34A H 1.3084 0.2160 0.4733 0.124 Uiso 1 1 calc R . .
H34B H 1.2869 0.1566 0.5122 0.124 Uiso 1 1 calc R . .
C35 C 1.0270(8) 0.1484(3) 0.5944(3) 0.088(2) Uani 1 1 d . . .
H35A H 0.9374 0.1466 0.6067 0.105 Uiso 1 1 calc R A 1
H35B H 1.0306 0.1215 0.5573 0.105 Uiso 1 1 calc R A 1
C36 C 1.1232(13) 0.1310(5) 0.6488(6) 0.076(3) Uani 0.55 1 d PDU B 1
H36A H 1.2066 0.1179 0.6346 0.092 Uiso 0.55 1 calc PR B 1
H36B H 1.0892 0.0996 0.6749 0.092 Uiso 0.55 1 calc PR B 1
C37 C 1.1405(16) 0.1910(6) 0.6872(6) 0.074(3) Uani 0.55 1 d PDU B 1
H37A H 1.0656 0.1989 0.7111 0.089 Uiso 0.55 1 calc PR B 1
H37B H 1.2238 0.1922 0.7178 0.089 Uiso 0.55 1 calc PR B 1
C38 C 1.1428(6) 0.2340(3) 0.6297(3) 0.0710(16) Uani 1 1 d . . .
H38A H 1.1101 0.2733 0.6404 0.085 Uiso 1 1 calc R B 1
H38B H 1.2332 0.2382 0.6190 0.085 Uiso 1 1 calc R B 1
C39 C 1.0021(10) 0.3806(4) 0.4960(6) 0.057(3) Uani 0.55 1 d PDU C 1
H39A H 0.9897 0.3937 0.5402 0.068 Uiso 0.55 1 calc PR C 1
H39B H 0.9148 0.3741 0.4699 0.068 Uiso 0.55 1 calc PR C 1
C40 C 1.0835(11) 0.4256(5) 0.4632(7) 0.076(3) Uani 0.55 1 d PDU C 1
H40A H 1.0640 0.4664 0.4753 0.091 Uiso 0.55 1 calc PR C 1
H40B H 1.0689 0.4216 0.4153 0.091 Uiso 0.55 1 calc PR C 1
C41 C 1.2253(12) 0.4067(6) 0.4929(8) 0.095(4) Uani 0.55 1 d PDU C 1
H41A H 1.2821 0.4024 0.4585 0.114 Uiso 0.55 1 calc PR C 1
H41B H 1.2654 0.4360 0.5250 0.114 Uiso 0.55 1 calc PR C 1
C42 C 1.2078(14) 0.3468(7) 0.5264(9) 0.135(6) Uani 0.55 1 d PDU C 1
H42A H 1.2758 0.3184 0.5172 0.162 Uiso 0.55 1 calc PR C 1
H42B H 1.2130 0.3516 0.5740 0.162 Uiso 0.55 1 calc PR C 1
C51 C 0.1443(9) 0.0262(3) 0.1941(5) 0.106(3) Uani 1 1 d . . .
C52 C 0.2296(7) -0.0109(3) 0.2279(5) 0.093(2) Uani 1 1 d . . .
H52 H 0.3061 -0.0221 0.2101 0.112 Uiso 1 1 calc R . .
C53 C 0.2107(9) -0.0334(3) 0.2877(5) 0.101(3) Uani 1 1 d . . .
H53 H 0.2721 -0.0603 0.3100 0.121 Uiso 1 1 calc R . .
C54 C 0.1029(10) -0.0165(4) 0.3138(4) 0.108(3) Uani 1 1 d . . .
H54 H 0.0889 -0.0317 0.3549 0.129 Uiso 1 1 calc R . .
C55 C 0.0123(9) 0.0229(4) 0.2811(5) 0.108(3) Uani 1 1 d . . .
H55 H -0.0634 0.0347 0.2992 0.130 Uiso 1 1 calc R . .
C56 C 0.0355(7) 0.0441(3) 0.2223(5) 0.092(2) Uani 1 1 d . . .
H56 H -0.0239 0.0718 0.2000 0.111 Uiso 1 1 calc R . .
C57 C 0.1633(12) 0.0472(5) 0.1311(5) 0.161(5) Uani 1 1 d . . .
H57A H 0.2562 0.0573 0.1314 0.241 Uiso 1 1 calc R . .
H57B H 0.1088 0.0821 0.1202 0.241 Uiso 1 1 calc R . .
H57C H 0.1381 0.0165 0.0986 0.241 Uiso 1 1 calc R . .
C36A C 1.0623(19) 0.1576(11) 0.6736(10) 0.115(6) Uani 0.45 1 d PDU B 2
H36C H 1.0002 0.1843 0.6914 0.138 Uiso 0.45 1 calc PR B 2
H36D H 1.0699 0.1201 0.6979 0.138 Uiso 0.45 1 calc PR B 2
C37A C 1.2000(19) 0.1870(9) 0.6694(10) 0.097(6) Uani 0.45 1 d PDU B 2
H37C H 1.2457 0.2003 0.7122 0.116 Uiso 0.45 1 calc PR B 2
H37D H 1.2589 0.1620 0.6473 0.116 Uiso 0.45 1 calc PR B 2
C39A C 1.014(2) 0.3681(8) 0.5305(11) 0.111(7) Uani 0.45 1 d PDU C 2
H39C H 1.0148 0.3574 0.5767 0.134 Uiso 0.45 1 calc PR C 2
H39D H 0.9215 0.3724 0.5092 0.134 Uiso 0.45 1 calc PR C 2
C40A C 1.094(2) 0.4237(8) 0.5230(12) 0.124(6) Uani 0.45 1 d PDU C 2
H40C H 1.1570 0.4299 0.5633 0.149 Uiso 0.45 1 calc PR C 2
H40D H 1.0345 0.4580 0.5172 0.149 Uiso 0.45 1 calc PR C 2
C41A C 1.172(4) 0.4198(8) 0.4640(14) 0.161(12) Uani 0.45 1 d PDU C 2
H41C H 1.1226 0.4365 0.4238 0.193 Uiso 0.45 1 calc PR C 2
H41D H 1.2601 0.4386 0.4731 0.193 Uiso 0.45 1 calc PR C 2
C42A C 1.1810(14) 0.3531(6) 0.4618(7) 0.076(4) Uani 0.45 1 d PDU C 2
H42C H 1.1645 0.3394 0.4162 0.091 Uiso 0.45 1 calc PR C 2
H42D H 1.2700 0.3401 0.4811 0.091 Uiso 0.45 1 calc PR C 2
H1 H 0.602(3) 0.2552(15) 0.3936(17) 0.021(9) Uiso 1 1 d . . .

loop_
_atom_site_aniso_label
_atom_site_aniso_U_11
_atom_site_aniso_U_22
_atom_site_aniso_U_33
_atom_site_aniso_U_23
_atom_site_aniso_U_13
_atom_site_aniso_U_12
Ca1 0.0282(4) 0.0339(5) 0.0428(5) 0.0033(4) -0.0008(3) -0.0019(3)
Si1 0.0283(6) 0.0288(6) 0.0371(6) 0.0032(5) 0.0016(4) -0.0001(4)
O1 0.0304(16) 0.058(2) 0.071(2) -0.0174(17) -0.0069(15) 0.0087(14)
O2 0.060(2) 0.060(2) 0.0444(18) 0.0028(16) -0.0126(15) -0.0016(17)
O3 0.061(2) 0.045(2) 0.102(3) -0.002(2) -0.021(2) -0.0151(17)
N1 0.0311(17) 0.0344(18) 0.0367(18) 0.0038(15) 0.0004(15) -0.0032(14)
N2 0.0333(18) 0.0326(19) 0.046(2) 0.0081(16) 0.0006(15) 0.0002(14)
C1 0.029(2) 0.036(2) 0.031(2) 0.0039(17) -0.0012(16) -0.0004(16)
C2 0.031(2) 0.032(2) 0.047(2) 0.0027(18) 0.0048(18) -0.0031(17)
C3 0.044(2) 0.032(2) 0.059(3) 0.000(2) 0.018(2) -0.0041(19)
C4 0.124(6) 0.108(6) 0.086(5) -0.010(4) 0.003(4) 0.081(5)
C5 0.066(3) 0.077(4) 0.058(3) -0.021(3) 0.015(3) -0.012(3)
C6 0.054(3) 0.033(2) 0.063(3) 0.005(2) 0.011(2) -0.012(2)
C7 0.062(3) 0.050(3) 0.045(3) 0.000(2) 0.021(2) -0.014(2)
C8 0.053(3) 0.051(3) 0.042(2) -0.004(2) 0.014(2) -0.005(2)
C9 0.042(2) 0.037(2) 0.039(2) -0.0027(19) -0.0005(19) -0.0057(18)
C10 0.050(3) 0.041(2) 0.045(2) -0.010(2) 0.011(2) -0.008(2)
C11 0.061(3) 0.047(3) 0.088(4) -0.011(3) 0.002(3) 0.002(2)
C12 0.059(3) 0.053(3) 0.064(3) -0.017(3) 0.008(3) -0.012(2)
C13 0.036(2) 0.030(2) 0.039(2) 0.0062(18) -0.0027(18) -0.0080(17)
C14 0.045(3) 0.045(3) 0.041(2) 0.012(2) 0.003(2) -0.003(2)
C15 0.050(3) 0.059(3) 0.071(3) 0.014(3) 0.023(3) 0.005(2)
C16 0.059(4) 0.130(7) 0.195(10) 0.025(7) 0.028(5) 0.017(4)
C17 0.121(6) 0.068(4) 0.083(4) 0.007(4) 0.039(4) 0.010(4)
C18 0.051(3) 0.062(3) 0.055(3) 0.011(3) 0.009(2) -0.010(2)
C19 0.071(4) 0.048(3) 0.065(3) 0.024(3) 0.001(3) -0.012(3)
C20 0.065(3) 0.032(2) 0.063(3) 0.015(2) -0.004(3) -0.002(2)
C21 0.044(2) 0.032(2) 0.043(2) 0.0037(19) -0.004(2) -0.0034(18)
C22 0.058(3) 0.036(2) 0.056(3) 0.002(2) 0.007(2) 0.007(2)
C23 0.050(3) 0.062(3) 0.091(4) 0.018(3) 0.002(3) 0.014(3)
C24 0.111(5) 0.051(3) 0.088(4) -0.018(3) 0.033(4) 0.002(3)
C25 0.038(2) 0.038(2) 0.037(2) 0.0080(19) 0.0031(18) -0.0029(18)
C26 0.044(3) 0.070(3) 0.053(3) -0.009(3) -0.002(2) 0.007(2)
C27 0.074(4) 0.067(4) 0.061(3) -0.017(3) 0.007(3) 0.008(3)
C28 0.079(4) 0.066(4) 0.045(3) -0.011(3) -0.010(3) -0.001(3)
C29 0.060(3) 0.071(4) 0.048(3) 0.006(3) -0.011(2) -0.014(3)
C30 0.044(3) 0.047(3) 0.044(3) 0.003(2) 0.000(2) -0.002(2)
C31 0.046(3) 0.051(3) 0.062(3) -0.015(2) 0.002(2) -0.001(2)
C32 0.053(3) 0.098(5) 0.130(6) -0.052(5) 0.029(4) -0.011(3)
C33 0.041(3) 0.159(7) 0.096(5) -0.031(5) 0.007(3) 0.007(4)
C34 0.042(3) 0.117(6) 0.140(6) -0.071(5) -0.024(4) 0.015(3)
C35 0.116(5) 0.071(4) 0.065(4) 0.019(3) -0.023(4) -0.025(4)
C36 0.083(6) 0.072(6) 0.069(6) 0.011(5) -0.006(5) 0.018(5)
C37 0.070(6) 0.087(7) 0.062(6) -0.004(5) -0.004(5) 0.003(6)
C38 0.064(3) 0.075(4) 0.066(4) -0.011(3) -0.018(3) -0.002(3)
C39 0.060(5) 0.047(5) 0.060(5) -0.010(4) -0.002(4) 0.002(4)
C40 0.074(6) 0.060(5) 0.093(6) 0.001(5) 0.009(5) -0.017(5)
C41 0.084(7) 0.074(6) 0.126(8) 0.001(6) 0.011(6) -0.023(5)
C42 0.127(8) 0.123(8) 0.149(9) -0.002(7) -0.001(7) 0.000(7)
C51 0.103(6) 0.067(4) 0.138(7) -0.004(5) -0.014(5) -0.030(4)
C52 0.080(5) 0.062(4) 0.125(7) -0.011(4) -0.027(4) 0.009(3)
C53 0.100(6) 0.074(5) 0.119(7) -0.013(5) -0.021(5) 0.021(4)
C54 0.133(7) 0.078(5) 0.103(6) -0.021(4) -0.012(6) -0.007(5)
C55 0.094(6) 0.086(6) 0.137(8) -0.046(6) -0.010(6) 0.000(4)
C56 0.066(4) 0.068(4) 0.136(7) -0.026(5) -0.008(4) 0.007(3)
C57 0.215(12) 0.131(8) 0.131(8) 0.044(7) 0.003(8) -0.090(8)
C36A 0.125(9) 0.114(9) 0.104(8) 0.019(7) 0.006(7) -0.002(7)
C37A 0.095(9) 0.102(9) 0.087(8) 0.003(7) -0.007(7) -0.005(7)
C39A 0.125(10) 0.104(9) 0.108(9) -0.011(7) 0.028(7) -0.005(7)
C40A 0.141(9) 0.102(9) 0.134(9) -0.008(7) 0.032(7) -0.004(7)
C41A 0.165(13) 0.157(13) 0.159(13) 0.016(8) 0.020(8) -0.008(8)
C42A 0.085(7) 0.061(6) 0.086(7) -0.016(5) 0.032(6) -0.025(5)

loop_
_atom_type_symbol
_atom_type_description
_atom_type_scat_dispersion_real
_atom_type_scat_dispersion_imag
_atom_type_scat_source
C C 0.0033 0.0016 'International Tables Vol C Tables 4.2.6.8 and 6.1.1.4'
H H 0.0000 0.0000 'International Tables Vol C Tables 4.2.6.8 and 6.1.1.4'
N N 0.0061 0.0033 'International Tables Vol C Tables 4.2.6.8 and 6.1.1.4'
O O 0.0106 0.0060 'International Tables Vol C Tables 4.2.6.8 and 6.1.1.4'
Si Si 0.0817 0.0704 'International Tables Vol C Tables 4.2.6.8 and 6.1.1.4'
Ca Ca 0.2262 0.3064 'International Tables Vol C Tables 4.2.6.8 and 6.1.1.4'

loop_
_geom_angle_atom_site_label_1
_geom_angle_atom_site_label_2
_geom_angle_atom_site_label_3
_geom_angle
N1 Ca1 O1 109.10(12)
N1 Ca1 N2 69.46(12)
O1 Ca1 N2 114.58(13)
N1 Ca1 O2 101.20(12)
O1 Ca1 O2 84.53(13)
N2 Ca1 O2 160.41(13)
N1 Ca1 O3 143.90(14)
O1 Ca1 O3 106.91(13)
N2 Ca1 O3 93.23(13)
O2 Ca1 O3 84.68(13)
N1 Ca1 Si1 34.74(8)
O1 Ca1 Si1 117.14(8)
N2 Ca1 Si1 34.72(8)
O2 Ca1 Si1 133.63(9)
O3 Ca1 Si1 121.55(10)
N2 Si1 N1 101.88(16)
N2 Si1 C25 116.02(18)
N1 Si1 C25 111.98(18)
N2 Si1 Ca1 51.97(12)
N1 Si1 Ca1 49.92(11)
C25 Si1 Ca1 130.58(14)
N2 Si1 H1 117.2(15)
N1 Si1 H1 112.4(15)
C25 Si1 H1 97.9(15)
Ca1 Si1 H1 131.1(15)
C34 O1 C31 108.1(4)
C34 O1 Ca1 125.5(3)
C31 O1 Ca1 126.4(3)
C38 O2 C35 108.1(4)
C38 O2 Ca1 134.8(3)
C35 O2 Ca1 116.6(3)
C39A O3 C42 96.2(13)
C39A O3 C39 31.4(9)
C42 O3 C39 104.7(9)
C39A O3 C42A 116.0(10)
C42 O3 C42A 55.5(9)
C39 O3 C42A 95.6(8)
C39A O3 Ca1 117.8(8)
C42 O3 Ca1 136.2(7)
C39 O3 Ca1 118.8(4)
C42A O3 Ca1 120.7(6)
C1 N1 Si1 123.9(3)
C1 N1 Ca1 132.4(2)
Si1 N1 Ca1 95.34(15)
C13 N2 Si1 135.1(3)
C13 N2 Ca1 130.9(3)
Si1 N2 Ca1 93.31(15)
N1 C1 C9 121.1(4)
N1 C1 C2 120.8(4)
C9 C1 C2 118.0(4)
C6 C2 C1 119.3(4)
C6 C2 C3 120.6(4)
C1 C2 C3 120.1(4)
C4 C3 C5 111.2(5)
C4 C3 C2 111.6(4)
C5 C3 C2 111.7(4)
C4 C3 H3 107.4
C5 C3 H3 107.4
C2 C3 H3 107.4
C3 C4 H4A 109.5
C3 C4 H4B 109.5
H4A C4 H4B 109.5
C3 C4 H4C 109.5
H4A C4 H4C 109.5
H4B C4 H4C 109.5
C3 C5 H5A 109.5
C3 C5 H5B 109.5
H5A C5 H5B 109.5
C3 C5 H5C 109.5
H5A C5 H5C 109.5
H5B C5 H5C 109.5
C2 C6 C7 122.5(4)
C2 C6 H6 118.8
C7 C6 H6 118.8
C8 C7 C6 117.8(4)
C8 C7 H7 121.1
C6 C7 H7 121.1
C7 C8 C9 122.5(4)
C7 C8 H8 118.7
C9 C8 H8 118.7
C8 C9 C1 119.8(4)
C8 C9 C10 119.3(4)
C1 C9 C10 120.9(4)
C11 C10 C12 110.9(4)
C11 C10 C9 112.4(4)
C12 C10 C9 112.1(4)
C11 C10 H10 107.0
C12 C10 H10 107.0
C9 C10 H10 107.0
C10 C11 H11A 109.5
C10 C11 H11B 109.5
H11A C11 H11B 109.5
C10 C11 H11C 109.5
H11A C11 H11C 109.5
H11B C11 H11C 109.5
C10 C12 H12A 109.5
C10 C12 H12B 109.5
H12A C12 H12B 109.5
C10 C12 H12C 109.5
H12A C12 H12C 109.5
H12B C12 H12C 109.5
N2 C13 C14 119.9(4)
N2 C13 C21 123.1(4)
C14 C13 C21 116.8(4)
C18 C14 C13 120.5(4)
C18 C14 C15 119.2(4)
C13 C14 C15 120.2(4)
C17 C15 C14 110.0(5)
C17 C15 C16 106.6(6)
C14 C15 C16 113.3(5)
C17 C15 H15 108.9
C14 C15 H15 108.9
C16 C15 H15 108.9
C15 C16 H16A 109.5
C15 C16 H16B 109.5
H16A C16 H16B 109.5
C15 C16 H16C 109.5
H16A C16 H16C 109.5
H16B C16 H16C 109.5
C15 C17 H17A 109.5
C15 C17 H17B 109.5
H17A C17 H17B 109.5
C15 C17 H17C 109.5
H17A C17 H17C 109.5
H17B C17 H17C 109.5
C19 C18 C14 121.8(5)
C19 C18 H18 119.1
C14 C18 H18 119.1
C18 C19 C20 119.0(5)
C18 C19 H19 120.5
C20 C19 H19 120.5
C19 C20 C21 121.8(5)
C19 C20 H20 119.1
C21 C20 H20 119.1
C20 C21 C13 119.9(4)
C20 C21 C22 119.2(4)
C13 C21 C22 120.8(4)
C21 C22 C23 111.3(4)
C21 C22 C24 113.2(4)
C23 C22 C24 108.3(5)
C21 C22 H22 108.0
C23 C22 H22 108.0
C24 C22 H22 108.0
C22 C23 H23A 109.5
C22 C23 H23B 109.5
H23A C23 H23B 109.5
C22 C23 H23C 109.5
H23A C23 H23C 109.5
H23B C23 H23C 109.5
C22 C24 H24A 109.5
C22 C24 H24B 109.5
H24A C24 H24B 109.5
C22 C24 H24C 109.5
H24A C24 H24C 109.5
H24B C24 H24C 109.5
C26 C25 C30 115.8(4)
C26 C25 Si1 124.7(3)
C30 C25 Si1 119.0(3)
C25 C26 C27 122.6(5)
C25 C26 H26 118.7
C27 C26 H26 118.7
C28 C27 C26 119.9(5)
C28 C27 H27 120.0
C26 C27 H27 120.0
C27 C28 C29 119.7(5)
C27 C28 H28 120.2
C29 C28 H28 120.2
C28 C29 C30 119.5(5)
C28 C29 H29 120.2
C30 C29 H29 120.2
C25 C30 C29 122.5(5)
C25 C30 H30 118.8
C29 C30 H30 118.8
O1 C31 C32 105.3(4)
O1 C31 H31A 110.7
C32 C31 H31A 110.7
O1 C31 H31B 110.7
C32 C31 H31B 110.7
H31A C31 H31B 108.8
C33 C32 C31 105.6(5)
C33 C32 H32A 110.6
C31 C32 H32A 110.6
C33 C32 H32B 110.6
C31 C32 H32B 110.6
H32A C32 H32B 108.7
C34 C33 C32 109.1(5)
C34 C33 H33A 109.9
C32 C33 H33A 109.9
C34 C33 H33B 109.9
C32 C33 H33B 109.9
H33A C33 H33B 108.3
C33 C34 O1 108.5(5)
C33 C34 H34A 110.0
O1 C34 H34A 110.0
C33 C34 H34B 110.0
O1 C34 H34B 110.0
H34A C34 H34B 108.4
C36 C35 O2 108.3(6)
C36 C35 C36A 39.3(8)
O2 C35 C36A 96.7(9)
C36 C35 H35A 110.0
O2 C35 H35A 110.0
C36A C35 H35A 80.0
C36 C35 H35B 110.0
O2 C35 H35B 110.0
C36A C35 H35B 146.1
H35A C35 H35B 108.4
C35 C36 C37 99.9(8)
C35 C36 H36A 111.8
C37 C36 H36A 111.8
C35 C36 H36B 111.8
C37 C36 H36B 111.8
H36A C36 H36B 109.5
C38 C37 C36 99.8(8)
C38 C37 H37A 111.8
C36 C37 H37A 111.8
C38 C37 H37B 111.8
C36 C37 H37B 111.8
H37A C37 H37B 109.5
C37A C38 O2 107.1(9)
C37A C38 C37 29.4(8)
O2 C38 C37 105.0(6)
C37A C38 H38A 132.2
O2 C38 H38A 110.7
C37 C38 H38A 110.7
C37A C38 H38B 83.2
O2 C38 H38B 110.7
C37 C38 H38B 110.7
H38A C38 H38B 108.8
O3 C39 C40 102.9(8)
O3 C39 H39A 111.2
C40 C39 H39A 111.2
O3 C39 H39B 111.2
C40 C39 H39B 111.2
H39A C39 H39B 109.1
C39 C40 C41 100.1(9)
C39 C40 H40A 111.7
C41 C40 H40A 111.7
C39 C40 H40B 111.7
C41 C40 H40B 111.7
H40A C40 H40B 109.5
C42 C41 C40 105.0(10)
C42 C41 H41A 110.8
C40 C41 H41A 110.8
C42 C41 H41B 110.8
C40 C41 H41B 110.8
H41A C41 H41B 108.8
O3 C42 C41 103.7(10)
O3 C42 H42A 111.0
C41 C42 H42A 111.0
O3 C42 H42B 111.0
C41 C42 H42B 111.0
H42A C42 H42B 109.0
C52 C51 C56 117.8(9)
C52 C51 C57 121.7(11)
C56 C51 C57 120.6(10)
C51 C52 C53 122.6(9)
C51 C52 H52 118.7
C53 C52 H52 118.7
C54 C53 C52 118.8(8)
C54 C53 H53 120.6
C52 C53 H53 120.6
C53 C54 C55 120.7(9)
C53 C54 H54 119.6
C55 C54 H54 119.6
C56 C55 C54 118.3(9)
C56 C55 H55 120.9
C54 C55 H55 120.9
C55 C56 C51 121.7(8)
C55 C56 H56 119.2
C51 C56 H56 119.2
C51 C57 H57A 109.5
C51 C57 H57B 109.5
H57A C57 H57B 109.5
C51 C57 H57C 109.5
H57A C57 H57C 109.5
H57B C57 H57C 109.5
C37A C36A C35 94.0(13)
C37A C36A H36C 112.9
C35 C36A H36C 112.9
C37A C36A H36D 112.9
C35 C36A H36D 112.9
H36C C36A H36D 110.3
C38 C37A C36A 93.0(14)
C38 C37A H37C 113.1
C36A C37A H37C 113.1
C38 C37A H37D 113.1
C36A C37A H37D 113.1
H37C C37A H37D 110.5
O3 C39A C40A 100.1(13)
O3 C39A H39C 111.8
C40A C39A H39C 111.8
O3 C39A H39D 111.8
C40A C39A H39D 111.8
H39C C39A H39D 109.5
C39A C40A C41A 112.3(17)
C39A C40A H40C 109.2
C41A C40A H40C 109.2
C39A C40A H40D 109.2
C41A C40A H40D 109.2
H40C C40A H40D 107.9
C42A C41A C40A 96.8(15)
C42A C41A H41C 112.4
C40A C41A H41C 112.4
C42A C41A H41D 112.4
C40A C41A H41D 112.4
H41C C41A H41D 110.0
O3 C42A C41A 108.6(13)
O3 C42A H42C 110.0
C41A C42A H42C 110.0
O3 C42A H42D 110.0
C41A C42A H42D 110.0
H42C C42A H42D 108.4

loop_
_geom_bond_atom_site_label_1
_geom_bond_atom_site_label_2
_geom_bond_distance
Ca1 N1 2.281(3)
Ca1 O1 2.335(3)
Ca1 N2 2.342(3)
Ca1 O2 2.377(3)
Ca1 O3 2.388(3)
Ca1 Si1 2.9678(13)
Si1 N2 1.693(3)
Si1 N1 1.699(3)
Si1 C25 1.912(4)
Si1 H1 1.32(3)
O1 C34 1.429(6)
O1 C31 1.436(6)
O2 C38 1.444(6)
O2 C35 1.452(7)
O3 C39A 1.370(14)
O3 C42 1.403(13)
O3 C39 1.440(9)
O3 C42A 1.470(11)
N1 C1 1.396(5)
N2 C13 1.386(5)
C1 C9 1.424(6)
C1 C2 1.427(6)
C2 C6 1.381(6)
C2 C3 1.513(6)
C3 C4 1.497(7)
C3 C5 1.507(7)
C3 H3 1.0000
C4 H4A 0.9800
C4 H4B 0.9800
C4 H4C 0.9800
C5 H5A 0.9800
C5 H5B 0.9800
C5 H5C 0.9800
C6 C7 1.396(7)
C6 H6 0.9500
C7 C8 1.376(7)
C7 H7 0.9500
C8 C9 1.380(6)
C8 H8 0.9500
C9 C10 1.523(6)
C10 C11 1.513(7)
C10 C12 1.521(7)
C10 H10 1.0000
C11 H11A 0.9800
C11 H11B 0.9800
C11 H11C 0.9800
C12 H12A 0.9800
C12 H12B 0.9800
C12 H12C 0.9800
C13 C14 1.427(6)
C13 C21 1.432(6)
C14 C18 1.384(7)
C14 C15 1.521(7)
C15 C17 1.520(9)
C15 C16 1.530(9)
C15 H15 1.0000
C16 H16A 0.9800
C16 H16B 0.9800
C16 H16C 0.9800
C17 H17A 0.9800
C17 H17B 0.9800
C17 H17C 0.9800
C18 C19 1.374(8)
C18 H18 0.9500
C19 C20 1.377(8)
C19 H19 0.9500
C20 C21 1.393(6)
C20 H20 0.9500
C21 C22 1.520(7)
C22 C23 1.530(7)
C22 C24 1.538(7)
C22 H22 1.0000
C23 H23A 0.9800
C23 H23B 0.9800
C23 H23C 0.9800
C24 H24A 0.9800
C24 H24B 0.9800
C24 H24C 0.9800
C25 C26 1.374(7)
C25 C30 1.388(6)
C26 C27 1.402(7)
C26 H26 0.9500
C27 C28 1.356(8)
C27 H27 0.9500
C28 C29 1.374(8)
C28 H28 0.9500
C29 C30 1.396(7)
C29 H29 0.9500
C30 H30 0.9500
C31 C32 1.510(7)
C31 H31A 0.9900
C31 H31B 0.9900
C32 C33 1.446(9)
C32 H32A 0.9900
C32 H32B 0.9900
C33 C34 1.411(9)
C33 H33A 0.9900
C33 H33B 0.9900
C34 H34A 0.9900
C34 H34B 0.9900
C35 C36 1.446(12)
C35 C36A 1.65(2)
C35 H35A 0.9900
C35 H35B 0.9900
C36 C37 1.580(12)
C36 H36A 0.9900
C36 H36B 0.9900
C37 C38 1.547(15)
C37 H37A 0.9900
C37 H37B 0.9900
C38 C37A 1.43(2)
C38 H38A 0.9900
C38 H38B 0.9900
C39 C40 1.541(12)
C39 H39A 0.9900
C39 H39B 0.9900
C40 C41 1.559(13)
C40 H40A 0.9900
C40 H40B 0.9900
C41 C42 1.552(14)
C41 H41A 0.9900
C41 H41B 0.9900
C42 H42A 0.9900
C42 H42B 0.9900
C51 C52 1.340(10)
C51 C56 1.395(11)
C51 C57 1.432(12)
C52 C53 1.383(11)
C52 H52 0.9500
C53 C54 1.356(12)
C53 H53 0.9500
C54 C55 1.397(12)
C54 H54 0.9500
C55 C56 1.367(12)
C55 H55 0.9500
C56 H56 0.9500
C57 H57A 0.9800
C57 H57B 0.9800
C57 H57C 0.9800
C36A C37A 1.578(14)
C36A H36C 0.9900
C36A H36D 0.9900
C37A H37C 0.9900
C37A H37D 0.9900
C39A C40A 1.532(15)
C39A H39C 0.9900
C39A H39D 0.9900
C40A C41A 1.560(15)
C40A H40C 0.9900
C40A H40D 0.9900
C41A C42A 1.522(15)
C41A H41C 0.9900
C41A H41D 0.9900
C42A H42C 0.9900
C42A H42D 0.9900

loop_
_geom_torsion_atom_site_label_1
_geom_torsion_atom_site_label_2
_geom_torsion_atom_site_label_3
_geom_torsion_atom_site_label_4
_geom_torsion
N1 Ca1 Si1 N2 -179.2(2)
O1 Ca1 Si1 N2 -94.64(19)
O2 Ca1 Si1 N2 155.4(2)
O3 Ca1 Si1 N2 39.7(2)
O1 Ca1 Si1 N1 84.59(19)
N2 Ca1 Si1 N1 179.2(2)
O2 Ca1 Si1 N1 -25.3(2)
O3 Ca1 Si1 N1 -141.1(2)
N1 Ca1 Si1 C25 -85.6(2)
O1 Ca1 Si1 C25 -1.0(2)
N2 Ca1 Si1 C25 93.6(2)
O2 Ca1 Si1 C25 -110.9(2)
O3 Ca1 Si1 C25 133.3(2)
N1 Ca1 O1 C34 -150.9(6)
N2 Ca1 O1 C34 133.6(6)
O2 Ca1 O1 C34 -50.9(6)
O3 Ca1 O1 C34 31.8(6)
Si1 Ca1 O1 C34 172.2(5)
N1 Ca1 O1 C31 29.6(4)
N2 Ca1 O1 C31 -45.9(4)
O2 Ca1 O1 C31 129.6(4)
O3 Ca1 O1 C31 -147.7(4)
Si1 Ca1 O1 C31 -7.3(4)
N1 Ca1 O2 C38 -151.3(5)
O1 Ca1 O2 C38 100.3(5)
N2 Ca1 O2 C38 -92.0(6)
O3 Ca1 O2 C38 -7.3(5)
Si1 Ca1 O2 C38 -136.9(4)
N1 Ca1 O2 C35 36.8(5)
O1 Ca1 O2 C35 -71.7(4)
N2 Ca1 O2 C35 96.0(6)
O3 Ca1 O2 C35 -179.3(4)
Si1 Ca1 O2 C35 51.1(5)
N1 Ca1 O3 C39A 18.6(13)
O1 Ca1 O3 C39A -165.8(12)
N2 Ca1 O3 C39A 77.3(12)
O2 Ca1 O3 C39A -83.1(12)
Si1 Ca1 O3 C39A 56.0(12)
N1 Ca1 O3 C42 155.2(12)
O1 Ca1 O3 C42 -29.2(13)
N2 Ca1 O3 C42 -146.1(13)
O2 Ca1 O3 C42 53.5(13)
Si1 Ca1 O3 C42 -167.4(12)
N1 Ca1 O3 C39 -17.2(7)
O1 Ca1 O3 C39 158.5(6)
N2 Ca1 O3 C39 41.6(6)
O2 Ca1 O3 C39 -118.9(6)
Si1 Ca1 O3 C39 20.2(6)
N1 Ca1 O3 C42A -134.2(8)
O1 Ca1 O3 C42A 41.4(8)
N2 Ca1 O3 C42A -75.5(8)
O2 Ca1 O3 C42A 124.0(8)
Si1 Ca1 O3 C42A -96.9(8)
N2 Si1 N1 C1 152.2(3)
C25 Si1 N1 C1 -83.1(4)
Ca1 Si1 N1 C1 151.6(4)
N2 Si1 N1 Ca1 0.62(18)
C25 Si1 N1 Ca1 125.25(16)
O1 Ca1 N1 C1 102.0(4)
N2 Ca1 N1 C1 -148.1(4)
O2 Ca1 N1 C1 13.9(4)
O3 Ca1 N1 C1 -82.5(4)
Si1 Ca1 N1 C1 -147.7(4)
O1 Ca1 N1 Si1 -110.37(16)
N2 Ca1 N1 Si1 -0.47(14)
O2 Ca1 N1 Si1 161.60(15)
O3 Ca1 N1 Si1 65.2(3)
N1 Si1 N2 C13 -171.9(4)
C25 Si1 N2 C13 66.2(5)
Ca1 Si1 N2 C13 -171.3(5)
N1 Si1 N2 Ca1 -0.60(18)
C25 Si1 N2 Ca1 -122.50(17)
N1 Ca1 N2 C13 172.4(4)
O1 Ca1 N2 C13 -85.3(4)
O2 Ca1 N2 C13 108.1(5)
O3 Ca1 N2 C13 24.9(4)
Si1 Ca1 N2 C13 171.9(5)
N1 Ca1 N2 Si1 0.47(14)
O1 Ca1 N2 Si1 102.75(16)
O2 Ca1 N2 Si1 -63.8(4)
O3 Ca1 N2 Si1 -147.00(17)
Si1 N1 C1 C9 -74.5(4)
Ca1 N1 C1 C9 65.6(5)
Si1 N1 C1 C2 108.6(4)
Ca1 N1 C1 C2 -111.3(4)
N1 C1 C2 C6 176.2(4)
C9 C1 C2 C6 -0.8(6)
N1 C1 C2 C3 -4.9(6)
C9 C1 C2 C3 178.1(4)
C6 C2 C3 C4 -56.1(7)
C1 C2 C3 C4 125.0(6)
C6 C2 C3 C5 69.0(6)
C1 C2 C3 C5 -109.8(5)
C1 C2 C6 C7 2.8(7)
C3 C2 C6 C7 -176.0(4)
C2 C6 C7 C8 -2.8(7)
C6 C7 C8 C9 0.8(7)
C7 C8 C9 C1 1.2(7)
C7 C8 C9 C10 -178.2(5)
N1 C1 C9 C8 -178.2(4)
C2 C1 C9 C8 -1.1(6)
N1 C1 C9 C10 1.1(6)
C2 C1 C9 C10 178.2(4)
C8 C9 C10 C11 -56.5(6)
C1 C9 C10 C11 124.3(5)
C8 C9 C10 C12 69.2(5)
C1 C9 C10 C12 -110.1(5)
Si1 N2 C13 C14 -126.8(4)
Ca1 N2 C13 C14 64.7(5)
Si1 N2 C13 C21 58.3(6)
Ca1 N2 C13 C21 -110.2(4)
N2 C13 C14 C18 -178.1(4)
C21 C13 C14 C18 -2.8(6)
N2 C13 C14 C15 4.3(6)
C21 C13 C14 C15 179.5(4)
C18 C14 C15 C17 -88.2(6)
C13 C14 C15 C17 89.5(5)
C18 C14 C15 C16 31.0(8)
C13 C14 C15 C16 -151.3(6)
C13 C14 C18 C19 0.6(7)
C15 C14 C18 C19 178.3(5)
C14 C18 C19 C20 0.9(8)
C18 C19 C20 C21 -0.2(8)
C19 C20 C21 C13 -2.2(7)
C19 C20 C21 C22 178.4(5)
N2 C13 C21 C20 178.6(4)
C14 C13 C21 C20 3.6(6)
N2 C13 C21 C22 -1.9(6)
C14 C13 C21 C22 -177.0(4)
C20 C21 C22 C23 77.1(5)
C13 C21 C22 C23 -102.3(5)
C20 C21 C22 C24 -45.1(6)
C13 C21 C22 C24 135.5(5)
N2 Si1 C25 C26 61.6(4)
N1 Si1 C25 C26 -54.8(4)
Ca1 Si1 C25 C26 0.6(5)
N2 Si1 C25 C30 -126.8(3)
N1 Si1 C25 C30 116.9(3)
Ca1 Si1 C25 C30 172.2(3)
C30 C25 C26 C27 0.4(7)
Si1 C25 C26 C27 172.3(4)
C25 C26 C27 C28 -0.6(9)
C26 C27 C28 C29 0.8(9)
C27 C28 C29 C30 -0.9(8)
C26 C25 C30 C29 -0.5(7)
Si1 C25 C30 C29 -172.8(4)
C28 C29 C30 C25 0.7(8)
C34 O1 C31 C32 -18.7(7)
Ca1 O1 C31 C32 160.8(4)
O1 C31 C32 C33 14.3(8)
C31 C32 C33 C34 -4.7(10)
C32 C33 C34 O1 -6.9(10)
C31 O1 C34 C33 16.4(9)
Ca1 O1 C34 C33 -163.2(5)
C38 O2 C35 C36 -17.4(9)
Ca1 O2 C35 C36 156.6(7)
C38 O2 C35 C36A 21.1(9)
Ca1 O2 C35 C36A -164.9(8)
O2 C35 C36 C37 37.3(12)
C36A C35 C36 C37 -40.5(11)
C35 C36 C37 C38 -41.9(12)
C35 O2 C38 C37A 19.1(11)
Ca1 O2 C38 C37A -153.3(10)
C35 O2 C38 C37 -11.4(8)
Ca1 O2 C38 C37 176.1(6)
C36 C37 C38 C37A -65.4(18)
C36 C37 C38 O2 32.8(11)
C39A O3 C39 C40 128(2)
C42 O3 C39 C40 50.5(12)
C42A O3 C39 C40 -5.2(10)
Ca1 O3 C39 C40 -135.0(6)
O3 C39 C40 C41 -36.0(11)
C39 C40 C41 C42 11.4(15)
C39A O3 C42 C41 -72.6(16)
C39 O3 C42 C41 -41.8(15)
C42A O3 C42 C41 44.8(11)
Ca1 O3 C42 C41 145.1(8)
C40 C41 C42 O3 17.4(17)
C56 C51 C52 C53 2.7(11)
C57 C51 C52 C53 -177.6(8)
C51 C52 C53 C54 -1.3(11)
C52 C53 C54 C55 0.0(11)
C53 C54 C55 C56 -0.3(11)
C54 C55 C56 C51 1.8(11)
C52 C51 C56 C55 -3.0(11)
C57 C51 C56 C55 177.3(8)
C36 C35 C36A C37A 61.3(13)
O2 C35 C36A C37A -49.6(14)
O2 C38 C37A C36A -51.0(16)
C37 C38 C37A C36A 39.5(14)
C35 C36A C37A C38 59.9(15)
C42 O3 C39A C40A 44.0(18)
C39 O3 C39A C40A -64.2(18)
C42A O3 C39A C40A -10(2)
Ca1 O3 C39A C40A -164.6(12)
O3 C39A C40A C41A 23(3)
C39A C40A C41A C42A -25(3)
C39A O3 C42A C41A -5(2)
C42 O3 C42A C41A -84.4(18)
C39 O3 C42A C41A 19.6(18)
Ca1 O3 C42A C41A 148.0(15)
C40A C41A C42A O3 18(2)
